data_4106106
loop_
_publ_author_name
'Anton Granzhan'
'Cl\'ement Schouwey'
'Thomas Riis-Johannessen'
'Rosario Scopelliti'
'Kay Severin'

_publ_section_title
;
 Connection of Metallamacrocycles via Dynamic Covalent Chemistry: A
 Versatile Method for the Synthesis of Molecular Cages
;
_journal_name_full 'Journal of the American Chemical Society'
_journal_page_first 7106
_journal_page_last 7115
_journal_paper_doi 10.1021/ja200580x
_journal_volume 133
_journal_year 2011
_chemical_formula_moiety 'C63 H81 N3 O9 Ru3,  0.35(C4 H10 O),  0.65(C H Cl3)'
_chemical_formula_sum 'C65.05 H85.15 Cl1.95 N3 O9.35 Ru3'
_chemical_formula_weight 1431.05
_chemical_name_systematic
; 
 ? 
;
_space_group_IT_number 14
_symmetry_cell_setting monoclinic
_symmetry_space_group_name_Hall '-P 2yn'
_symmetry_space_group_name_H-M 'P 1 21/n 1'
_atom_sites_solution_hydrogens geom
_atom_sites_solution_primary direct
_atom_sites_solution_secondary difmap
_audit_creation_method SHELXL-97
_cell_angle_alpha 90.00
_cell_angle_beta 92.541(13)
_cell_angle_gamma 90.00
_cell_formula_units_Z 4
_cell_length_a 11.1899(18)
_cell_length_b 39.912(7)
_cell_length_c 14.267(2)
_cell_measurement_reflns_used 183
_cell_measurement_temperature 100(2)
_cell_measurement_theta_max 22.596
_cell_measurement_theta_min 3.184
_cell_volume 6365.5(18)
_computing_cell_refinement 'Dirax/lsq (Duisenberg & Schreurs, 1989-2000)'
_computing_data_collection 'Collect (Bruker AXS BV, 1997-2004)'
_computing_data_reduction 'EvalCCD (Duisenberg & Schreurs, 1990-2000)'
_computing_molecular_graphics 'Bruker SHELXTL'
_computing_publication_material 'Bruker SHELXTL'
_computing_structure_refinement 'SHELXL-97 (Sheldrick, 1997)'
_computing_structure_solution 'SHELXS-97 (Sheldrick, 1990)'
_diffrn_ambient_temperature 100(2)
_diffrn_measured_fraction_theta_full 0.983
_diffrn_measured_fraction_theta_max 0.983
_diffrn_measurement_device_type 'Bruker APEX II CCD'
_diffrn_measurement_method 'phi and omega scans'
_diffrn_radiation_monochromator graphite
_diffrn_radiation_source 'fine-focus sealed tube'
_diffrn_radiation_type MoK\a
_diffrn_radiation_wavelength 0.71073
_diffrn_reflns_av_R_equivalents 0.0690
_diffrn_reflns_av_sigmaI/netI 0.0428
_diffrn_reflns_limit_h_max 9
_diffrn_reflns_limit_h_min -13
_diffrn_reflns_limit_k_max 47
_diffrn_reflns_limit_k_min -47
_diffrn_reflns_limit_l_max 16
_diffrn_reflns_limit_l_min -16
_diffrn_reflns_number 100176
_diffrn_reflns_theta_full 25.03
_diffrn_reflns_theta_max 25.03
_diffrn_reflns_theta_min 3.36
_exptl_absorpt_coefficient_mu 0.842
_exptl_absorpt_correction_T_max 1.0000
_exptl_absorpt_correction_T_min 0.6831
_exptl_absorpt_correction_type multi-scan
_exptl_absorpt_process_details 'SADABS V2.10, G.M.Sheldrick, 2003'
_exptl_crystal_colour orange
_exptl_crystal_density_diffrn 1.493
_exptl_crystal_description prismatic
_exptl_crystal_F_000 2946
_exptl_crystal_size_max 0.48
_exptl_crystal_size_mid 0.29
_exptl_crystal_size_min 0.22
_refine_diff_density_max 0.618
_refine_diff_density_min -0.751
_refine_diff_density_rms 0.088
_refine_ls_extinction_method none
_refine_ls_goodness_of_fit_ref 1.170
_refine_ls_hydrogen_treatment constr
_refine_ls_matrix_type full
_refine_ls_number_parameters 799
_refine_ls_number_reflns 11042
_refine_ls_number_restraints 0
_refine_ls_restrained_S_all 1.170
_refine_ls_R_factor_all 0.0581
_refine_ls_R_factor_gt 0.0449
_refine_ls_shift/su_max 0.001
_refine_ls_shift/su_mean 0.000
_refine_ls_structure_factor_coef Fsqd
_refine_ls_weighting_details 'calc w=1/[\s^2^(Fo^2^)+(0.0187P)^2^+12.1000P] where P=(Fo^2^+2Fc^2^)/3'
_refine_ls_weighting_scheme calc
_refine_ls_wR_factor_gt 0.0779
_refine_ls_wR_factor_ref 0.0825
_reflns_number_gt 9400
_reflns_number_total 11042
_reflns_threshold_expression >2sigma(I)
_cod_data_source_file ja200580x_si_001.cif
_cod_data_source_block ag-x-101
_cod_original_cell_volume 6365.8(18)
_cod_original_sg_symbol_H-M 'P 21/n'
_cod_database_code 4106106

loop_
_symmetry_equiv_pos_as_xyz
'x, y, z'
'-x+1/2, y+1/2, -z+1/2'
'-x, -y, -z'
'x-1/2, -y-1/2, z-1/2'

loop_
_atom_site_label
_atom_site_type_symbol
_atom_site_fract_x
_atom_site_fract_y
_atom_site_fract_z
_atom_site_U_iso_or_equiv
_atom_site_adp_type
_atom_site_occupancy
_atom_site_symmetry_multiplicity
_atom_site_calc_flag
_atom_site_refinement_flags
_atom_site_disorder_assembly
_atom_site_disorder_group
Ru1 Ru 0.11394(3) 0.114647(7) 0.00658(2) 0.01491(8) Uani 1 1 d . . .
Ru2 Ru 0.25869(3) 0.082383(8) 0.35579(2) 0.01781(8) Uani 1 1 d . . .
Ru3 Ru 0.16932(3) 0.214079(8) 0.25873(2) 0.02192(9) Uani 1 1 d . A .
O1 O -0.0200(2) 0.08167(6) 0.03799(17) 0.0196(6) Uani 1 1 d . . .
O2 O 0.1660(2) 0.10151(6) 0.14341(16) 0.0163(6) Uani 1 1 d . . .
O3 O -0.3149(3) 0.04010(8) 0.1510(2) 0.0407(8) Uani 1 1 d . . .
O4 O 0.1481(2) 0.09644(7) 0.46047(18) 0.0259(6) Uani 1 1 d . . .
O5 O 0.2392(2) 0.13412(6) 0.32998(17) 0.0197(6) Uani 1 1 d . . .
O6 O -0.1224(4) 0.12896(10) 0.6217(3) 0.0730(13) Uani 1 1 d . . .
O7 O -0.0100(2) 0.21985(7) 0.2244(2) 0.0311(7) Uani 1 1 d . . .
O8 O 0.1450(2) 0.17986(6) 0.14736(18) 0.0211(6) Uani 1 1 d . . .
O9 O -0.3633(3) 0.19500(9) 0.2324(3) 0.0563(10) Uani 1 1 d . . .
N1 N 0.0940(3) 0.07781(7) 0.2762(2) 0.0176(7) Uani 1 1 d . . .
N2 N 0.1015(3) 0.17648(8) 0.3503(2) 0.0250(8) Uani 1 1 d . . .
N3 N -0.0036(3) 0.14944(7) 0.0699(2) 0.0187(7) Uani 1 1 d . . .
C1 C -0.0233(3) 0.07592(9) 0.1287(3) 0.0162(8) Uani 1 1 d . . .
C2 C 0.0826(3) 0.08590(9) 0.1853(3) 0.0170(8) Uani 1 1 d . . .
C3 C -0.0010(3) 0.06210(9) 0.3174(3) 0.0221(9) Uani 1 1 d . . .
H3 H 0.0063 0.0569 0.3824 0.027 Uiso 1 1 calc R . .
C4 C -0.1032(3) 0.05382(9) 0.2694(3) 0.0220(9) Uani 1 1 d . . .
H4 H -0.1661 0.0433 0.3009 0.026 Uiso 1 1 calc R . .
C5 C -0.1172(3) 0.06075(9) 0.1725(3) 0.0194(9) Uani 1 1 d . . .
C6 C -0.2272(4) 0.05251(10) 0.1180(3) 0.0269(10) Uani 1 1 d . . .
H6 H -0.2301 0.0572 0.0527 0.032 Uiso 1 1 calc R . .
C7 C 0.0963(4) 0.12531(10) 0.4439(3) 0.0258(10) Uani 1 1 d . . .
C8 C 0.1477(3) 0.14598(10) 0.3713(3) 0.0217(9) Uani 1 1 d . . .
C9 C 0.0047(4) 0.18736(11) 0.4001(3) 0.0344(11) Uani 1 1 d . . .
H9 H -0.0293 0.2086 0.3846 0.041 Uiso 1 1 calc R . .
C10 C -0.0434(4) 0.16952(11) 0.4687(3) 0.0407(13) Uani 1 1 d . . .
H10 H -0.1087 0.1785 0.5009 0.049 Uiso 1 1 calc R . .
C11 C 0.0022(4) 0.13760(11) 0.4935(3) 0.0324(11) Uani 1 1 d . . .
C12 C -0.0478(5) 0.11833(13) 0.5688(3) 0.0487(14) Uani 1 1 d . . .
H12 H -0.0208 0.0959 0.5776 0.058 Uiso 1 1 calc R . .
C13 C -0.0542(3) 0.19479(10) 0.1746(3) 0.0246(9) Uani 1 1 d . . .
C14 C 0.0323(3) 0.17367(9) 0.1281(3) 0.0202(9) Uani 1 1 d . . .
C15 C -0.1266(3) 0.14407(10) 0.0556(3) 0.0256(9) Uani 1 1 d . . .
H15 H -0.1529 0.1277 0.0108 0.031 Uiso 1 1 calc R . .
C16 C -0.2094(4) 0.16095(10) 0.1022(3) 0.0308(10) Uani 1 1 d . . .
H16 H -0.2917 0.1556 0.0922 0.037 Uiso 1 1 calc R . .
C17 C -0.1745(4) 0.18675(11) 0.1666(3) 0.0315(11) Uani 1 1 d . . .
C18 C -0.2584(4) 0.20272(12) 0.2273(4) 0.0461(14) Uani 1 1 d . . .
H18 H -0.2293 0.2206 0.2660 0.055 Uiso 1 1 calc R . .
C19 C 0.1382(3) 0.08672(10) -0.1218(3) 0.0199(8) Uani 1 1 d . . .
C20 C 0.2463(3) 0.08585(9) -0.0659(2) 0.0176(8) Uani 1 1 d . . .
H20 H 0.2835 0.0649 -0.0524 0.021 Uiso 1 1 calc R . .
C21 C 0.3002(3) 0.11578(10) -0.0297(2) 0.0179(8) Uani 1 1 d . . .
C22 C 0.2475(3) 0.14703(10) -0.0532(2) 0.0180(8) Uani 1 1 d . . .
H22 H 0.2834 0.1671 -0.0300 0.022 Uiso 1 1 calc R . .
C23 C 0.1403(3) 0.14865(10) -0.1116(3) 0.0204(9) Uani 1 1 d . . .
C24 C 0.0872(3) 0.11858(9) -0.1453(3) 0.0208(9) Uani 1 1 d . . .
H24 H 0.0162 0.1196 -0.1843 0.025 Uiso 1 1 calc R . .
C25 C 0.0723(4) 0.05504(10) -0.1505(3) 0.0257(9) Uani 1 1 d . . .
H25 H -0.0152 0.0593 -0.1454 0.031 Uiso 1 1 calc R . .
C26 C 0.0943(6) 0.04731(13) -0.2532(3) 0.0574(16) Uani 1 1 d . . .
H26A H 0.0686 0.0664 -0.2923 0.086 Uiso 1 1 calc R . .
H26B H 0.0488 0.0273 -0.2727 0.086 Uiso 1 1 calc R . .
H26C H 0.1798 0.0432 -0.2603 0.086 Uiso 1 1 calc R . .
C27 C 0.1049(4) 0.02500(10) -0.0894(3) 0.0299(10) Uani 1 1 d . . .
H27A H 0.1895 0.0195 -0.0959 0.045 Uiso 1 1 calc R . .
H27B H 0.0553 0.0058 -0.1092 0.045 Uiso 1 1 calc R . .
H27C H 0.0910 0.0303 -0.0238 0.045 Uiso 1 1 calc R . .
C28 C 0.4064(3) 0.11141(10) 0.0398(3) 0.0213(9) Uani 1 1 d . . .
H28 H 0.3865 0.0923 0.0815 0.026 Uiso 1 1 calc R . .
C29 C 0.5171(4) 0.10089(13) -0.0123(3) 0.0380(12) Uani 1 1 d . . .
H29A H 0.4984 0.0809 -0.0501 0.057 Uiso 1 1 calc R . .
H29B H 0.5828 0.0959 0.0332 0.057 Uiso 1 1 calc R . .
H29C H 0.5409 0.1192 -0.0534 0.057 Uiso 1 1 calc R . .
C30 C 0.4317(4) 0.14124(10) 0.1032(3) 0.0251(9) Uani 1 1 d . . .
H30A H 0.4546 0.1605 0.0653 0.038 Uiso 1 1 calc R . .
H30B H 0.4970 0.1358 0.1486 0.038 Uiso 1 1 calc R . .
H30C H 0.3597 0.1468 0.1367 0.038 Uiso 1 1 calc R . .
C31 C 0.0853(4) 0.18281(10) -0.1318(3) 0.0261(9) Uani 1 1 d . . .
H31 H 0.0923 0.1962 -0.0726 0.031 Uiso 1 1 calc R . .
C32 C 0.1589(4) 0.20070(11) -0.2050(3) 0.0391(12) Uani 1 1 d . . .
H32A H 0.2428 0.2018 -0.1825 0.059 Uiso 1 1 calc R . .
H32B H 0.1279 0.2234 -0.2150 0.059 Uiso 1 1 calc R . .
H32C H 0.1530 0.1883 -0.2642 0.059 Uiso 1 1 calc R . .
C33 C -0.0463(4) 0.18226(11) -0.1642(3) 0.0328(11) Uani 1 1 d . . .
H33A H -0.0554 0.1703 -0.2241 0.049 Uiso 1 1 calc R . .
H33B H -0.0754 0.2053 -0.1721 0.049 Uiso 1 1 calc R . .
H33C H -0.0927 0.1708 -0.1171 0.049 Uiso 1 1 calc R . .
C34 C 0.3400(3) 0.04242(9) 0.2722(3) 0.0186(8) Uani 1 1 d . . .
C35 C 0.2984(3) 0.02912(10) 0.3572(3) 0.0204(9) Uani 1 1 d . . .
H35 H 0.2460 0.0104 0.3547 0.024 Uiso 1 1 calc R . .
C36 C 0.3326(4) 0.04294(10) 0.4449(3) 0.0234(9) Uani 1 1 d . . .
C37 C 0.4147(3) 0.07062(10) 0.4484(3) 0.0221(9) Uani 1 1 d . . .
H37 H 0.4415 0.0795 0.5075 0.027 Uiso 1 1 calc R . .
C38 C 0.4557(3) 0.08473(9) 0.3661(3) 0.0197(8) Uani 1 1 d . . .
C39 C 0.4159(3) 0.07047(9) 0.2774(3) 0.0197(9) Uani 1 1 d . . .
H39 H 0.4416 0.0803 0.2210 0.024 Uiso 1 1 calc R . .
C40 C 0.3026(3) 0.02778(10) 0.1765(3) 0.0210(9) Uani 1 1 d . . .
H40 H 0.2828 0.0469 0.1332 0.025 Uiso 1 1 calc R . .
C41 C 0.1937(3) 0.00476(10) 0.1769(3) 0.0234(9) Uani 1 1 d . . .
H41A H 0.2130 -0.0152 0.2148 0.035 Uiso 1 1 calc R . .
H41B H 0.1714 -0.0021 0.1125 0.035 Uiso 1 1 calc R . .
H41C H 0.1267 0.0167 0.2037 0.035 Uiso 1 1 calc R . .
C42 C 0.4085(4) 0.00887(12) 0.1375(3) 0.0379(12) Uani 1 1 d . . .
H42A H 0.4777 0.0239 0.1359 0.057 Uiso 1 1 calc R . .
H42B H 0.3871 0.0011 0.0739 0.057 Uiso 1 1 calc R . .
H42C H 0.4284 -0.0104 0.1778 0.057 Uiso 1 1 calc R . .
C43 C 0.2838(4) 0.03016(11) 0.5366(3) 0.0276(10) Uani 1 1 d . . .
H43 H 0.2673 0.0501 0.5765 0.033 Uiso 1 1 calc R . .
C44 C 0.1674(4) 0.01033(11) 0.5234(3) 0.0337(11) Uani 1 1 d . . .
H44A H 0.1073 0.0241 0.4894 0.051 Uiso 1 1 calc R . .
H44B H 0.1382 0.0043 0.5849 0.051 Uiso 1 1 calc R . .
H44C H 0.1820 -0.0101 0.4876 0.051 Uiso 1 1 calc R . .
C45 C 0.3797(4) 0.00894(12) 0.5891(3) 0.0381(12) Uani 1 1 d . . .
H45A H 0.3505 0.0020 0.6498 0.057 Uiso 1 1 calc R . .
H45B H 0.4528 0.0222 0.5991 0.057 Uiso 1 1 calc R . .
H45C H 0.3971 -0.0109 0.5518 0.057 Uiso 1 1 calc R . .
C46 C 0.5356(3) 0.11547(10) 0.3656(3) 0.0215(9) Uani 1 1 d . . .
H46 H 0.4960 0.1325 0.3231 0.026 Uiso 1 1 calc R . .
C47 C 0.5570(4) 0.13158(11) 0.4620(3) 0.0319(10) Uani 1 1 d . . .
H47A H 0.4800 0.1361 0.4896 0.048 Uiso 1 1 calc R . .
H47B H 0.6007 0.1527 0.4553 0.048 Uiso 1 1 calc R . .
H47C H 0.6041 0.1163 0.5028 0.048 Uiso 1 1 calc R . .
C48 C 0.6560(4) 0.10644(11) 0.3255(3) 0.0339(11) Uani 1 1 d . . .
H48A H 0.6989 0.0909 0.3681 0.051 Uiso 1 1 calc R . .
H48B H 0.7037 0.1268 0.3187 0.051 Uiso 1 1 calc R . .
H48C H 0.6424 0.0958 0.2640 0.051 Uiso 1 1 calc R . .
C49 C 0.3185(4) 0.23877(9) 0.1918(3) 0.0243(9) Uani 1 1 d . . .
C50 C 0.3628(3) 0.21960(9) 0.2705(3) 0.0209(9) Uani 1 1 d . . .
H50 H 0.4231 0.2032 0.2622 0.025 Uiso 1 1 calc R . .
C51 C 0.3182(3) 0.22470(10) 0.3603(3) 0.0248(9) Uani 1 1 d . . .
C52 C 0.2251(4) 0.24846(11) 0.3702(3) 0.0328(11) Uani 1 1 d . A .
H52 H 0.1946 0.2521 0.4304 0.039 Uiso 1 1 calc R . .
C53 C 0.1767(4) 0.26678(10) 0.2930(4) 0.0364(12) Uani 1 1 d . . .
C54 C 0.2278(4) 0.26210(10) 0.2043(3) 0.0295(10) Uani 1 1 d . A .
H54 H 0.1995 0.2752 0.1523 0.035 Uiso 1 1 calc R . .
C55 C 0.3695(4) 0.23282(11) 0.0966(3) 0.0296(10) Uani 1 1 d . . .
H55 H 0.3848 0.2083 0.0901 0.036 Uiso 1 1 calc R . .
C56 C 0.4898(4) 0.25101(16) 0.0950(3) 0.0609(17) Uani 1 1 d . . .
H56A H 0.4777 0.2750 0.1057 0.091 Uiso 1 1 calc R . .
H56B H 0.5246 0.2477 0.0338 0.091 Uiso 1 1 calc R . .
H56C H 0.5442 0.2420 0.1445 0.091 Uiso 1 1 calc R . .
C57 C 0.2866(4) 0.24370(13) 0.0141(3) 0.0464(13) Uani 1 1 d . . .
H57A H 0.2087 0.2327 0.0186 0.070 Uiso 1 1 calc R . .
H57B H 0.3220 0.2373 -0.0449 0.070 Uiso 1 1 calc R . .
H57C H 0.2761 0.2681 0.0157 0.070 Uiso 1 1 calc R . .
C58 C 0.3716(4) 0.20512(11) 0.4421(3) 0.0314(10) Uani 1 1 d . . .
H58 H 0.3846 0.1816 0.4208 0.038 Uiso 1 1 calc R . .
C59 C 0.2949(5) 0.20390(15) 0.5289(3) 0.0520(15) Uani 1 1 d . . .
H59A H 0.2901 0.2264 0.5562 0.078 Uiso 1 1 calc R . .
H59B H 0.3314 0.1885 0.5753 0.078 Uiso 1 1 calc R . .
H59C H 0.2142 0.1961 0.5104 0.078 Uiso 1 1 calc R . .
C60 C 0.4943(4) 0.22035(12) 0.4693(3) 0.0367(11) Uani 1 1 d . . .
H60A H 0.5451 0.2197 0.4151 0.055 Uiso 1 1 calc R . .
H60B H 0.5321 0.2074 0.5209 0.055 Uiso 1 1 calc R . .
H60C H 0.4840 0.2436 0.4892 0.055 Uiso 1 1 calc R . .
C61A C 0.0684(8) 0.2878(2) 0.3211(7) 0.023(2) Uani 0.60 1 d P A 1
H61A H 0.0138 0.2733 0.3570 0.028 Uiso 0.60 1 calc PR A 1
C62A C 0.1090(7) 0.31724(19) 0.3829(6) 0.043(2) Uani 0.60 1 d P A 1
H62A H 0.1636 0.3315 0.3486 0.065 Uiso 0.60 1 calc PR A 1
H62B H 0.1503 0.3088 0.4401 0.065 Uiso 0.60 1 calc PR A 1
H62C H 0.0391 0.3304 0.3997 0.065 Uiso 0.60 1 calc PR A 1
C63A C 0.0023(7) 0.29982(17) 0.2327(5) 0.0309(17) Uani 0.60 1 d P A 1
H63A H -0.0682 0.3127 0.2493 0.046 Uiso 0.60 1 calc PR A 1
H63B H -0.0230 0.2805 0.1945 0.046 Uiso 0.60 1 calc PR A 1
H63C H 0.0552 0.3140 0.1969 0.046 Uiso 0.60 1 calc PR A 1
C61B C 0.0824(12) 0.2946(3) 0.2754(10) 0.021(3) Uani 0.40 1 d P A 2
H61B H 0.0285 0.2883 0.2204 0.026 Uiso 0.40 1 calc PR A 2
C62B C 0.0107(11) 0.2948(3) 0.3642(9) 0.035(3) Uani 0.40 1 d P A 2
H62D H 0.0639 0.3002 0.4185 0.053 Uiso 0.40 1 calc PR A 2
H62E H -0.0250 0.2726 0.3729 0.053 Uiso 0.40 1 calc PR A 2
H62F H -0.0528 0.3116 0.3580 0.053 Uiso 0.40 1 calc PR A 2
C63B C 0.1335(10) 0.3299(3) 0.2594(9) 0.043(3) Uani 0.40 1 d P A 2
H63D H 0.1891 0.3358 0.3119 0.065 Uiso 0.40 1 calc PR A 2
H63E H 0.0680 0.3462 0.2554 0.065 Uiso 0.40 1 calc PR A 2
H63F H 0.1760 0.3302 0.2008 0.065 Uiso 0.40 1 calc PR A 2
Cl1 Cl 0.74480(15) 0.09000(5) -0.18332(11) 0.0346(4) Uani 0.65 1 d P B 1
Cl2 Cl 0.6973(3) 0.06016(6) -0.3676(2) 0.0451(7) Uani 0.65 1 d P B 1
Cl3 Cl 0.5119(2) 0.09765(9) -0.27853(19) 0.0654(8) Uani 0.65 1 d P B 1
C64 C 0.6638(6) 0.09385(18) -0.2941(4) 0.0296(16) Uani 0.65 1 d P B 1
H64 H 0.6911 0.1149 -0.3247 0.036 Uiso 0.65 1 calc PR B 1
C65 C 0.3088(14) 0.1202(4) -0.3304(10) 0.051(4) Uani 0.35 1 d P C 2
H65A H 0.3373 0.1431 -0.3392 0.077 Uiso 0.35 1 calc PR C 2
H65B H 0.2351 0.1206 -0.2958 0.077 Uiso 0.35 1 calc PR C 2
H65C H 0.2927 0.1097 -0.3918 0.077 Uiso 0.35 1 calc PR C 2
C66 C 0.4000(19) 0.1009(4) -0.2777(11) 0.067(4) Uani 0.35 1 d P C 2
H66A H 0.4278 0.1138 -0.2215 0.080 Uiso 0.35 1 calc PR C 2
H66B H 0.3650 0.0796 -0.2564 0.080 Uiso 0.35 1 calc PR C 2
O10 O 0.4982(9) 0.0941(3) -0.3338(8) 0.044(3) Uani 0.35 1 d P C 2
C67 C 0.582(2) 0.0769(4) -0.2855(11) 0.067(4) Uani 0.35 1 d P C 2
H67A H 0.5487 0.0554 -0.2643 0.080 Uiso 0.35 1 calc PR C 2
H67B H 0.6096 0.0899 -0.2294 0.080 Uiso 0.35 1 calc PR C 2
C68 C 0.691(3) 0.0701(6) -0.3500(18) 0.051(4) Uani 0.35 1 d P C 2
H68A H 0.7265 0.0915 -0.3682 0.077 Uiso 0.35 1 calc PR C 2
H68B H 0.6631 0.0579 -0.4064 0.077 Uiso 0.35 1 calc PR C 2
H68C H 0.7517 0.0567 -0.3153 0.077 Uiso 0.35 1 calc PR C 2

loop_
_atom_site_aniso_label
_atom_site_aniso_U_11
_atom_site_aniso_U_22
_atom_site_aniso_U_33
_atom_site_aniso_U_23
_atom_site_aniso_U_13
_atom_site_aniso_U_12
Ru1 0.01360(17) 0.01688(15) 0.01399(16) -0.00192(13) -0.00226(12) 0.00014(13)
Ru2 0.01720(18) 0.02324(17) 0.01294(16) 0.00076(13) 0.00005(12) -0.00191(13)
Ru3 0.01532(18) 0.01885(17) 0.0317(2) -0.01029(14) 0.00284(13) -0.00197(13)
O1 0.0168(14) 0.0203(14) 0.0215(15) -0.0031(12) -0.0007(11) -0.0022(11)
O2 0.0129(14) 0.0229(14) 0.0129(13) 0.0012(11) -0.0010(10) -0.0039(11)
O3 0.0223(18) 0.049(2) 0.050(2) -0.0008(16) 0.0007(15) -0.0138(15)
O4 0.0255(16) 0.0365(17) 0.0158(14) -0.0027(13) 0.0029(12) -0.0030(13)
O5 0.0178(15) 0.0230(14) 0.0182(14) -0.0037(11) 0.0015(11) 0.0014(11)
O6 0.091(3) 0.064(3) 0.069(3) -0.019(2) 0.065(3) -0.015(2)
O7 0.0155(15) 0.0242(15) 0.054(2) -0.0173(14) 0.0028(13) 0.0005(12)
O8 0.0124(15) 0.0216(14) 0.0291(16) -0.0089(12) 0.0001(11) -0.0003(11)
O9 0.020(2) 0.058(2) 0.093(3) -0.030(2) 0.0169(18) -0.0019(16)
N1 0.0145(17) 0.0198(17) 0.0183(17) 0.0001(14) 0.0004(13) 0.0001(13)
N2 0.0193(19) 0.0246(18) 0.032(2) -0.0103(16) 0.0077(15) -0.0041(15)
N3 0.0138(18) 0.0173(16) 0.0247(18) -0.0034(14) -0.0018(13) -0.0005(13)
C1 0.015(2) 0.0147(18) 0.018(2) -0.0027(16) -0.0016(15) 0.0043(16)
C2 0.014(2) 0.0183(19) 0.019(2) -0.0015(16) 0.0018(15) 0.0005(16)
C3 0.019(2) 0.024(2) 0.024(2) 0.0051(17) 0.0047(17) 0.0001(17)
C4 0.016(2) 0.019(2) 0.031(2) 0.0006(18) 0.0058(17) -0.0042(17)
C5 0.012(2) 0.020(2) 0.025(2) -0.0040(17) -0.0003(16) -0.0031(16)
C6 0.021(2) 0.026(2) 0.033(2) -0.0027(19) -0.0023(18) -0.0024(19)
C7 0.026(2) 0.029(2) 0.023(2) -0.0120(18) 0.0020(18) -0.0074(19)
C8 0.021(2) 0.023(2) 0.021(2) -0.0104(17) 0.0017(17) -0.0041(18)
C9 0.026(3) 0.025(2) 0.054(3) -0.017(2) 0.020(2) -0.0031(19)
C10 0.036(3) 0.028(2) 0.060(3) -0.020(2) 0.030(2) -0.009(2)
C11 0.035(3) 0.031(2) 0.032(3) -0.013(2) 0.015(2) -0.012(2)
C12 0.059(4) 0.048(3) 0.041(3) -0.007(2) 0.027(3) -0.009(3)
C13 0.015(2) 0.020(2) 0.039(3) -0.0103(19) 0.0007(18) -0.0016(17)
C14 0.020(2) 0.017(2) 0.024(2) 0.0003(17) -0.0010(17) 0.0007(17)
C15 0.017(2) 0.026(2) 0.033(2) -0.0067(19) -0.0055(18) -0.0022(18)
C16 0.012(2) 0.033(2) 0.047(3) -0.011(2) -0.0020(19) 0.0000(18)
C17 0.018(2) 0.029(2) 0.048(3) -0.011(2) 0.004(2) 0.0014(19)
C18 0.023(3) 0.042(3) 0.074(4) -0.026(3) 0.008(2) 0.000(2)
C19 0.019(2) 0.025(2) 0.015(2) -0.0010(17) 0.0002(16) 0.0027(17)
C20 0.019(2) 0.019(2) 0.0144(19) -0.0006(16) 0.0016(15) 0.0057(16)
C21 0.016(2) 0.029(2) 0.0091(18) 0.0017(16) 0.0007(15) -0.0020(17)
C22 0.016(2) 0.023(2) 0.0143(19) 0.0021(16) 0.0000(15) -0.0017(16)
C23 0.021(2) 0.024(2) 0.016(2) 0.0022(17) -0.0008(16) 0.0009(17)
C24 0.021(2) 0.026(2) 0.015(2) -0.0010(17) -0.0034(16) 0.0010(17)
C25 0.030(2) 0.024(2) 0.023(2) -0.0070(18) -0.0051(18) -0.0024(18)
C26 0.104(5) 0.042(3) 0.026(3) -0.012(2) 0.000(3) -0.020(3)
C27 0.030(3) 0.025(2) 0.035(3) -0.0026(19) -0.0065(19) -0.0016(19)
C28 0.015(2) 0.031(2) 0.018(2) 0.0039(18) -0.0004(16) 0.0004(17)
C29 0.018(2) 0.063(3) 0.032(3) -0.010(2) -0.0050(19) 0.009(2)
C30 0.020(2) 0.029(2) 0.026(2) 0.0021(18) -0.0040(17) -0.0039(18)
C31 0.026(2) 0.023(2) 0.028(2) 0.0025(18) -0.0094(18) 0.0005(18)
C32 0.039(3) 0.032(3) 0.045(3) 0.017(2) -0.006(2) -0.001(2)
C33 0.029(3) 0.029(2) 0.040(3) 0.003(2) -0.012(2) 0.010(2)
C34 0.017(2) 0.020(2) 0.019(2) 0.0031(16) -0.0007(16) 0.0034(16)
C35 0.018(2) 0.021(2) 0.022(2) 0.0060(17) -0.0025(16) -0.0009(16)
C36 0.024(2) 0.030(2) 0.016(2) 0.0053(18) -0.0020(16) 0.0042(18)
C37 0.020(2) 0.031(2) 0.015(2) 0.0022(17) -0.0034(16) 0.0001(18)
C38 0.017(2) 0.024(2) 0.018(2) -0.0008(17) -0.0028(16) 0.0044(17)
C39 0.017(2) 0.026(2) 0.016(2) 0.0057(17) -0.0005(16) 0.0023(17)
C40 0.021(2) 0.022(2) 0.020(2) 0.0003(17) -0.0009(16) -0.0018(17)
C41 0.025(2) 0.024(2) 0.021(2) -0.0011(17) -0.0053(17) -0.0014(18)
C42 0.026(3) 0.047(3) 0.041(3) -0.023(2) 0.005(2) -0.008(2)
C43 0.031(3) 0.036(2) 0.015(2) 0.0029(19) -0.0031(18) -0.002(2)
C44 0.034(3) 0.046(3) 0.021(2) 0.011(2) 0.0000(19) -0.009(2)
C45 0.034(3) 0.057(3) 0.023(2) 0.017(2) -0.002(2) -0.003(2)
C46 0.021(2) 0.025(2) 0.018(2) 0.0001(17) -0.0020(16) -0.0007(17)
C47 0.031(3) 0.034(2) 0.030(3) -0.003(2) -0.0035(19) -0.009(2)
C48 0.023(3) 0.036(3) 0.043(3) -0.009(2) 0.005(2) -0.006(2)
C49 0.022(2) 0.017(2) 0.033(2) -0.0042(18) -0.0031(18) -0.0107(17)
C50 0.017(2) 0.017(2) 0.029(2) -0.0046(17) -0.0008(17) -0.0019(16)
C51 0.019(2) 0.027(2) 0.028(2) -0.0104(18) 0.0054(17) -0.0113(18)
C52 0.019(2) 0.035(2) 0.045(3) -0.027(2) 0.001(2) -0.005(2)
C53 0.020(2) 0.022(2) 0.067(4) -0.023(2) -0.006(2) 0.0019(19)
C54 0.022(2) 0.015(2) 0.050(3) -0.003(2) -0.012(2) -0.0037(17)
C55 0.027(2) 0.035(2) 0.027(2) 0.007(2) 0.0015(18) -0.007(2)
C56 0.040(3) 0.112(5) 0.031(3) 0.025(3) -0.005(2) -0.036(3)
C57 0.050(3) 0.050(3) 0.037(3) 0.004(2) -0.017(2) -0.020(3)
C58 0.030(3) 0.039(3) 0.025(2) -0.006(2) 0.0025(19) -0.011(2)
C59 0.047(3) 0.079(4) 0.031(3) -0.007(3) 0.010(2) -0.024(3)
C60 0.034(3) 0.047(3) 0.029(3) -0.004(2) -0.004(2) -0.012(2)
C61A 0.031(5) 0.024(4) 0.015(5) -0.004(4) 0.006(5) 0.001(4)
C62A 0.050(5) 0.031(4) 0.047(5) -0.022(4) -0.006(4) 0.014(4)
C63A 0.036(5) 0.025(4) 0.032(4) -0.009(3) -0.003(4) 0.001(3)
C61B 0.017(7) 0.035(8) 0.011(7) -0.012(6) -0.007(6) 0.002(5)
C62B 0.033(7) 0.023(6) 0.051(8) -0.008(6) 0.013(6) 0.003(5)
C63B 0.035(7) 0.027(6) 0.070(9) 0.002(6) 0.016(6) 0.012(5)
Cl1 0.0289(9) 0.0491(10) 0.0255(9) -0.0019(8) -0.0029(7) 0.0028(8)
Cl2 0.0671(16) 0.0365(14) 0.0306(14) -0.0037(10) -0.0105(11) 0.0028(12)
Cl3 0.0278(12) 0.134(3) 0.0344(14) 0.0103(16) -0.0013(11) 0.0095(13)
C64 0.029(4) 0.035(4) 0.025(4) 0.007(3) 0.008(3) 0.007(3)
C65 0.064(9) 0.054(9) 0.036(7) -0.001(6) 0.007(6) -0.012(7)
C66 0.126(13) 0.044(7) 0.029(7) -0.008(5) -0.008(7) -0.002(8)
O10 0.041(7) 0.080(8) 0.012(5) 0.013(6) -0.005(5) -0.009(5)
C67 0.126(13) 0.044(7) 0.029(7) -0.008(5) -0.008(7) -0.002(8)
C68 0.064(9) 0.054(9) 0.036(7) -0.001(6) 0.007(6) -0.012(7)

loop_
_atom_type_symbol
_atom_type_description
_atom_type_scat_dispersion_real
_atom_type_scat_dispersion_imag
_atom_type_scat_source
C C 0.0033 0.0016 'International Tables Vol C Tables 4.2.6.8 and 6.1.1.4'
H H 0.0000 0.0000 'International Tables Vol C Tables 4.2.6.8 and 6.1.1.4'
N N 0.0061 0.0033 'International Tables Vol C Tables 4.2.6.8 and 6.1.1.4'
O O 0.0106 0.0060 'International Tables Vol C Tables 4.2.6.8 and 6.1.1.4'
Cl Cl 0.1484 0.1585 'International Tables Vol C Tables 4.2.6.8 and 6.1.1.4'
Ru Ru -1.2594 0.8363 'International Tables Vol C Tables 4.2.6.8 and 6.1.1.4'

loop_
_geom_angle_atom_site_label_1
_geom_angle_atom_site_label_2
_geom_angle_atom_site_label_3
_geom_angle
O1 Ru1 O2 79.09(10)
O1 Ru1 N3 81.72(11)
O2 Ru1 N3 85.36(11)
O1 Ru1 C21 141.38(12)
O2 Ru1 C21 89.84(11)
N3 Ru1 C21 134.58(13)
O1 Ru1 C19 88.56(12)
O2 Ru1 C19 128.48(12)
N3 Ru1 C19 142.30(13)
C21 Ru1 C19 69.65(14)
O1 Ru1 C20 106.48(12)
O2 Ru1 C20 98.34(12)
N3 Ru1 C20 171.48(13)
C21 Ru1 C20 38.30(14)
C19 Ru1 C20 38.15(13)
O1 Ru1 C22 169.51(12)
O2 Ru1 C22 110.41(12)
N3 Ru1 C22 103.02(13)
C21 Ru1 C22 37.95(14)
C19 Ru1 C22 82.01(14)
C20 Ru1 C22 68.51(14)
O1 Ru1 C24 101.14(12)
O2 Ru1 C24 166.35(12)
N3 Ru1 C24 108.23(13)
C21 Ru1 C24 81.52(14)
C19 Ru1 C24 38.31(14)
C20 Ru1 C24 68.38(14)
C22 Ru1 C24 68.57(14)
O1 Ru1 C23 133.34(12)
O2 Ru1 C23 146.70(12)
N3 Ru1 C23 91.67(13)
C21 Ru1 C23 68.95(14)
C19 Ru1 C23 69.10(14)
C20 Ru1 C23 81.01(14)
C22 Ru1 C23 38.23(13)
C24 Ru1 C23 37.70(14)
O4 Ru2 O5 78.41(10)
O4 Ru2 N1 82.89(11)
O5 Ru2 N1 84.87(11)
O4 Ru2 C36 89.90(13)
O5 Ru2 C36 148.12(13)
N1 Ru2 C36 123.37(13)
O4 Ru2 C35 112.89(12)
O5 Ru2 C35 168.65(12)
N1 Ru2 C35 95.33(13)
C36 Ru2 C35 37.82(14)
O4 Ru2 C39 163.08(13)
O5 Ru2 C39 101.76(12)
N1 Ru2 C39 114.02(13)
C36 Ru2 C39 81.18(14)
C35 Ru2 C39 67.77(14)
O4 Ru2 C37 96.26(13)
O5 Ru2 C37 112.85(12)
N1 Ru2 C37 161.81(13)
C36 Ru2 C37 38.48(14)
C35 Ru2 C37 68.16(15)
C39 Ru2 C37 67.89(14)
O4 Ru2 C38 124.84(12)
O5 Ru2 C38 93.74(12)
N1 Ru2 C38 151.46(12)
C36 Ru2 C38 68.72(14)
C35 Ru2 C38 80.66(14)
C39 Ru2 C38 38.36(14)
C37 Ru2 C38 37.08(13)
O4 Ru2 C34 149.59(12)
O5 Ru2 C34 130.87(11)
N1 Ru2 C34 91.02(13)
C36 Ru2 C34 68.70(14)
C35 Ru2 C34 37.83(13)
C39 Ru2 C34 37.33(14)
C37 Ru2 C34 80.52(14)
C38 Ru2 C34 68.45(14)
O7 Ru3 O8 78.50(10)
O7 Ru3 N2 81.73(12)
O8 Ru3 N2 88.21(11)
O7 Ru3 C53 88.39(13)
O8 Ru3 C53 143.64(16)
N2 Ru3 C53 123.57(16)
O7 Ru3 C52 110.45(13)
O8 Ru3 C52 170.73(13)
N2 Ru3 C52 95.37(15)
C53 Ru3 C52 38.00(17)
O7 Ru3 C50 164.58(13)
O8 Ru3 C50 102.66(12)
N2 Ru3 C50 113.61(14)
C53 Ru3 C50 81.72(15)
C52 Ru3 C50 68.07(15)
O7 Ru3 C54 97.00(13)
O8 Ru3 C54 109.42(14)
N2 Ru3 C54 161.80(14)
C53 Ru3 C54 38.32(17)
C52 Ru3 C54 67.92(17)
C50 Ru3 C54 67.96(15)
O7 Ru3 C49 126.81(14)
O8 Ru3 C49 92.20(12)
N2 Ru3 C49 150.93(14)
C53 Ru3 C49 68.83(16)
C52 Ru3 C49 80.52(16)
C50 Ru3 C49 38.19(15)
C54 Ru3 C49 37.18(15)
O7 Ru3 C51 146.85(13)
O8 Ru3 C51 133.74(12)
N2 Ru3 C51 90.64(14)
C53 Ru3 C51 69.10(16)
C52 Ru3 C51 37.92(15)
C50 Ru3 C51 37.60(14)
C54 Ru3 C51 80.50(15)
C49 Ru3 C51 68.39(15)
C1 O1 Ru1 112.2(2)
C2 O2 Ru1 112.2(2)
C7 O4 Ru2 112.6(2)
C8 O5 Ru2 110.9(2)
C13 O7 Ru3 112.6(2)
C14 O8 Ru3 112.0(2)
C2 N1 C3 118.6(3)
C2 N1 Ru2 122.6(2)
C3 N1 Ru2 118.3(2)
C8 N2 C9 117.9(3)
C8 N2 Ru3 128.4(2)
C9 N2 Ru3 113.3(3)
C14 N3 C15 118.2(3)
C14 N3 Ru1 124.2(2)
C15 N3 Ru1 117.3(2)
O1 C1 C5 125.1(3)
O1 C1 C2 116.0(3)
C5 C1 C2 118.9(3)
O2 C2 N1 121.8(3)
O2 C2 C1 117.5(3)
N1 C2 C1 120.7(3)
C4 C3 N1 122.9(4)
C4 C3 H3 118.5
N1 C3 H3 118.5
C3 C4 C5 120.3(3)
C3 C4 H4 119.8
C5 C4 H4 119.8
C1 C5 C4 118.3(3)
C1 C5 C6 119.7(4)
C4 C5 C6 122.0(3)
O3 C6 C5 124.2(4)
O3 C6 H6 117.9
C5 C6 H6 117.9
O4 C7 C11 124.1(4)
O4 C7 C8 116.2(3)
C11 C7 C8 119.6(4)
O5 C8 N2 122.1(3)
O5 C8 C7 117.4(3)
N2 C8 C7 120.5(3)
C10 C9 N2 123.6(4)
C10 C9 H9 118.2
N2 C9 H9 118.2
C9 C10 C11 120.6(4)
C9 C10 H10 119.7
C11 C10 H10 119.7
C7 C11 C10 117.8(4)
C7 C11 C12 121.1(4)
C10 C11 C12 121.1(4)
O6 C12 C11 124.5(5)
O6 C12 H12 117.7
C11 C12 H12 117.7
O7 C13 C17 124.4(4)
O7 C13 C14 116.3(3)
C17 C13 C14 119.3(4)
O8 C14 N3 122.3(3)
O8 C14 C13 116.7(3)
N3 C14 C13 121.0(3)
C16 C15 N3 123.0(4)
C16 C15 H15 118.5
N3 C15 H15 118.5
C15 C16 C17 120.4(4)
C15 C16 H16 119.8
C17 C16 H16 119.8
C13 C17 C16 117.4(4)
C13 C17 C18 120.1(4)
C16 C17 C18 122.4(4)
O9 C18 C17 125.1(4)
O9 C18 H18 117.5
C17 C18 H18 117.5
C20 C19 C24 118.4(3)
C20 C19 C25 121.7(3)
C24 C19 C25 119.7(3)
C20 C19 Ru1 71.0(2)
C24 C19 Ru1 71.2(2)
C25 C19 Ru1 125.5(3)
C19 C20 C21 121.3(3)
C19 C20 Ru1 70.9(2)
C21 C20 Ru1 70.8(2)
C19 C20 H20 119.3
C21 C20 H20 119.3
Ru1 C20 H20 132.1
C22 C21 C20 119.2(3)
C22 C21 C28 124.1(3)
C20 C21 C28 116.5(3)
C22 C21 Ru1 71.3(2)
C20 C21 Ru1 70.9(2)
C28 C21 Ru1 124.9(2)
C21 C22 C23 120.5(3)
C21 C22 Ru1 70.7(2)
C23 C22 Ru1 71.5(2)
C21 C22 H22 119.7
C23 C22 H22 119.7
Ru1 C22 H22 130.7
C24 C23 C22 119.2(3)
C24 C23 C31 122.5(3)
C22 C23 C31 118.2(3)
C24 C23 Ru1 70.6(2)
C22 C23 Ru1 70.2(2)
C31 C23 Ru1 129.4(3)
C23 C24 C19 121.2(4)
C23 C24 Ru1 71.7(2)
C19 C24 Ru1 70.5(2)
C23 C24 H24 119.4
C19 C24 H24 119.4
Ru1 C24 H24 131.3
C19 C25 C27 113.8(3)
C19 C25 C26 109.4(3)
C27 C25 C26 110.3(4)
C19 C25 H25 107.8
C27 C25 H25 107.8
C26 C25 H25 107.8
C25 C26 H26A 109.5
C25 C26 H26B 109.5
H26A C26 H26B 109.5
C25 C26 H26C 109.5
H26A C26 H26C 109.5
H26B C26 H26C 109.5
C25 C27 H27A 109.5
C25 C27 H27B 109.5
H27A C27 H27B 109.5
C25 C27 H27C 109.5
H27A C27 H27C 109.5
H27B C27 H27C 109.5
C30 C28 C21 114.7(3)
C30 C28 C29 111.9(3)
C21 C28 C29 109.9(3)
C30 C28 H28 106.6
C21 C28 H28 106.6
C29 C28 H28 106.6
C28 C29 H29A 109.5
C28 C29 H29B 109.5
H29A C29 H29B 109.5
C28 C29 H29C 109.5
H29A C29 H29C 109.5
H29B C29 H29C 109.5
C28 C30 H30A 109.5
C28 C30 H30B 109.5
H30A C30 H30B 109.5
C28 C30 H30C 109.5
H30A C30 H30C 109.5
H30B C30 H30C 109.5
C23 C31 C33 115.0(3)
C23 C31 C32 108.8(3)
C33 C31 C32 109.9(4)
C23 C31 H31 107.6
C33 C31 H31 107.6
C32 C31 H31 107.6
C31 C32 H32A 109.5
C31 C32 H32B 109.5
H32A C32 H32B 109.5
C31 C32 H32C 109.5
H32A C32 H32C 109.5
H32B C32 H32C 109.5
C31 C33 H33A 109.5
C31 C33 H33B 109.5
H33A C33 H33B 109.5
C31 C33 H33C 109.5
H33A C33 H33C 109.5
H33B C33 H33C 109.5
C39 C34 C35 118.2(3)
C39 C34 C40 119.5(3)
C35 C34 C40 122.2(3)
C39 C34 Ru2 70.1(2)
C35 C34 Ru2 69.6(2)
C40 C34 Ru2 131.0(3)
C36 C35 C34 121.8(4)
C36 C35 Ru2 70.8(2)
C34 C35 Ru2 72.6(2)
C36 C35 H35 119.1
C34 C35 H35 119.1
Ru2 C35 H35 130.2
C35 C36 C37 118.8(3)
C35 C36 C43 122.5(4)
C37 C36 C43 118.6(3)
C35 C36 Ru2 71.4(2)
C37 C36 Ru2 71.8(2)
C43 C36 Ru2 127.2(3)
C38 C37 C36 120.9(4)
C38 C37 Ru2 71.9(2)
C36 C37 Ru2 69.7(2)
C38 C37 H37 119.5
C36 C37 H37 119.5
Ru2 C37 H37 131.8
C37 C38 C39 118.6(3)
C37 C38 C46 123.0(3)
C39 C38 C46 118.3(3)
C37 C38 Ru2 71.0(2)
C39 C38 Ru2 69.8(2)
C46 C38 Ru2 128.4(3)
C34 C39 C38 121.6(3)
C34 C39 Ru2 72.6(2)
C38 C39 Ru2 71.8(2)
C34 C39 H39 119.2
C38 C39 H39 119.2
Ru2 C39 H39 128.8
C34 C40 C41 114.5(3)
C34 C40 C42 109.2(3)
C41 C40 C42 109.6(3)
C34 C40 H40 107.8
C41 C40 H40 107.8
C42 C40 H40 107.8
C40 C41 H41A 109.5
C40 C41 H41B 109.5
H41A C41 H41B 109.5
C40 C41 H41C 109.5
H41A C41 H41C 109.5
H41B C41 H41C 109.5
C40 C42 H42A 109.5
C40 C42 H42B 109.5
H42A C42 H42B 109.5
C40 C42 H42C 109.5
H42A C42 H42C 109.5
H42B C42 H42C 109.5
C36 C43 C44 113.7(3)
C36 C43 C45 109.4(3)
C44 C43 C45 110.4(4)
C36 C43 H43 107.7
C44 C43 H43 107.7
C45 C43 H43 107.7
C43 C44 H44A 109.5
C43 C44 H44B 109.5
H44A C44 H44B 109.5
C43 C44 H44C 109.5
H44A C44 H44C 109.5
H44B C44 H44C 109.5
C43 C45 H45A 109.5
C43 C45 H45B 109.5
H45A C45 H45B 109.5
C43 C45 H45C 109.5
H45A C45 H45C 109.5
H45B C45 H45C 109.5
C38 C46 C47 113.9(3)
C38 C46 C48 109.9(3)
C47 C46 C48 109.3(3)
C38 C46 H46 107.9
C47 C46 H46 107.9
C48 C46 H46 107.9
C46 C47 H47A 109.5
C46 C47 H47B 109.5
H47A C47 H47B 109.5
C46 C47 H47C 109.5
H47A C47 H47C 109.5
H47B C47 H47C 109.5
C46 C48 H48A 109.5
C46 C48 H48B 109.5
H48A C48 H48B 109.5
C46 C48 H48C 109.5
H48A C48 H48C 109.5
H48B C48 H48C 109.5
C54 C49 C50 119.1(4)
C54 C49 C55 121.6(4)
C50 C49 C55 119.3(4)
C54 C49 Ru3 70.9(2)
C50 C49 Ru3 70.2(2)
C55 C49 Ru3 130.1(3)
C51 C50 C49 120.8(4)
C51 C50 Ru3 72.2(2)
C49 C50 Ru3 71.6(2)
C51 C50 H50 119.6
C49 C50 H50 119.6
Ru3 C50 H50 129.1
C50 C51 C52 118.5(4)
C50 C51 C58 119.0(4)
C52 C51 C58 122.5(4)
C50 C51 Ru3 70.2(2)
C52 C51 Ru3 69.9(2)
C58 C51 Ru3 132.3(3)
C53 C52 C51 121.8(4)
C53 C52 Ru3 70.6(2)
C51 C52 Ru3 72.2(2)
C53 C52 H52 119.1
C51 C52 H52 119.1
Ru3 C52 H52 131.0
C52 C53 C54 118.1(4)
C52 C53 C61A 111.0(5)
C54 C53 C61A 130.9(5)
C52 C53 C61B 137.4(7)
C54 C53 C61B 104.4(6)
C52 C53 Ru3 71.4(2)
C54 C53 Ru3 71.6(2)
C61A C53 Ru3 124.5(4)
C61B C53 Ru3 130.1(5)
C49 C54 C53 121.6(4)
C49 C54 Ru3 71.9(2)
C53 C54 Ru3 70.1(2)
C49 C54 H54 119.2
C53 C54 H54 119.2
Ru3 C54 H54 131.8
C49 C55 C57 114.0(4)
C49 C55 C56 107.8(4)
C57 C55 C56 111.0(4)
C49 C55 H55 108.0
C57 C55 H55 108.0
C56 C55 H55 108.0
C55 C56 H56A 109.5
C55 C56 H56B 109.5
H56A C56 H56B 109.5
C55 C56 H56C 109.5
H56A C56 H56C 109.5
H56B C56 H56C 109.5
C55 C57 H57A 109.5
C55 C57 H57B 109.5
H57A C57 H57B 109.5
C55 C57 H57C 109.5
H57A C57 H57C 109.5
H57B C57 H57C 109.5
C51 C58 C60 108.1(3)
C51 C58 C59 115.1(4)
C60 C58 C59 109.5(4)
C51 C58 H58 108.0
C60 C58 H58 108.0
C59 C58 H58 108.0
C58 C59 H59A 109.5
C58 C59 H59B 109.5
H59A C59 H59B 109.5
C58 C59 H59C 109.5
H59A C59 H59C 109.5
H59B C59 H59C 109.5
C58 C60 H60A 109.5
C58 C60 H60B 109.5
H60A C60 H60B 109.5
C58 C60 H60C 109.5
H60A C60 H60C 109.5
H60B C60 H60C 109.5
C63A C61A C62A 111.1(7)
C63A C61A C53 108.4(7)
C62A C61A C53 110.7(7)
C63A C61A H61A 108.9
C62A C61A H61A 108.9
C53 C61A H61A 108.9
C61A C62A H62A 109.5
C61A C62A H62B 109.5
H62A C62A H62B 109.5
C61A C62A H62C 109.5
H62A C62A H62C 109.5
H62B C62A H62C 109.5
C61A C63A H63A 109.5
C61A C63A H63B 109.5
H63A C63A H63B 109.5
C61A C63A H63C 109.5
H63A C63A H63C 109.5
H63B C63A H63C 109.5
C62B C61B C63B 109.3(9)
C62B C61B C53 104.4(10)
C63B C61B C53 115.2(9)
C62B C61B H61B 109.2
C63B C61B H61B 109.2
C53 C61B H61B 109.2
C61B C62B H62D 109.5
C61B C62B H62E 109.5
H62D C62B H62E 109.5
C61B C62B H62F 109.5
H62D C62B H62F 109.5
H62E C62B H62F 109.5
C61B C63B H63D 109.5
C61B C63B H63E 109.5
H63D C63B H63E 109.5
C61B C63B H63F 109.5
H63D C63B H63F 109.5
H63E C63B H63F 109.5
Cl3 C64 Cl2 112.4(4)
Cl3 C64 Cl1 110.8(3)
Cl2 C64 Cl1 110.3(4)
Cl3 C64 H64 107.7
Cl2 C64 H64 107.7
Cl1 C64 H64 107.7
C66 C65 H65A 109.5
C66 C65 H65B 109.5
H65A C65 H65B 109.5
C66 C65 H65C 109.5
H65A C65 H65C 109.5
H65B C65 H65C 109.5
O10 C66 C65 110.6(13)
O10 C66 H66A 109.5
C65 C66 H66A 109.5
O10 C66 H66B 109.5
C65 C66 H66B 109.5
H66A C66 H66B 108.1
C67 O10 C66 110.7(14)
O10 C67 C68 109.4(16)
O10 C67 H67A 109.8
C68 C67 H67A 109.8
O10 C67 H67B 109.8
C68 C67 H67B 109.8
H67A C67 H67B 108.2
C67 C68 H68A 109.5
C67 C68 H68B 109.5
H68A C68 H68B 109.5
C67 C68 H68C 109.5
H68A C68 H68C 109.5
H68B C68 H68C 109.5

loop_
_geom_bond_atom_site_label_1
_geom_bond_atom_site_label_2
_geom_bond_distance
Ru1 O1 2.059(2)
Ru1 O2 2.079(2)
Ru1 N3 2.140(3)
Ru1 C21 2.171(4)
Ru1 C19 2.171(4)
Ru1 C20 2.173(3)
Ru1 C22 2.178(4)
Ru1 C24 2.180(4)
Ru1 C23 2.195(4)
Ru2 O4 2.059(3)
Ru2 O5 2.107(3)
Ru2 N1 2.130(3)
Ru2 C36 2.165(4)
Ru2 C35 2.172(4)
Ru2 C39 2.178(4)
Ru2 C37 2.193(4)
Ru2 C38 2.205(4)
Ru2 C34 2.211(4)
Ru3 O7 2.058(3)
Ru3 O8 2.104(2)
Ru3 N2 2.150(3)
Ru3 C53 2.160(4)
Ru3 C52 2.171(4)
Ru3 C50 2.176(4)
Ru3 C54 2.180(4)
Ru3 C49 2.193(4)
Ru3 C51 2.200(4)
O1 C1 1.317(4)
O2 C2 1.290(4)
O3 C6 1.212(5)
O4 C7 1.307(5)
O5 C8 1.294(4)
O6 C12 1.226(5)
O7 C13 1.311(5)
O8 C14 1.302(4)
O9 C18 1.219(5)
N1 C2 1.337(5)
N1 C3 1.387(5)
N2 C8 1.350(5)
N2 C9 1.391(5)
N3 C14 1.326(5)
N3 C15 1.398(5)
C1 C5 1.386(5)
C1 C2 1.460(5)
C3 C4 1.348(5)
C3 H3 0.9500
C4 C5 1.411(5)
C4 H4 0.9500
C5 C6 1.464(5)
C6 H6 0.9500
C7 C11 1.385(6)
C7 C8 1.462(5)
C9 C10 1.343(6)
C9 H9 0.9500
C10 C11 1.412(6)
C10 H10 0.9500
C11 C12 1.452(6)
C12 H12 0.9500
C13 C17 1.383(6)
C13 C14 1.465(5)
C15 C16 1.346(5)
C15 H15 0.9500
C16 C17 1.422(6)
C16 H16 0.9500
C17 C18 1.453(6)
C18 H18 0.9500
C19 C20 1.420(5)
C19 C24 1.428(5)
C19 C25 1.511(5)
C20 C21 1.425(5)
C20 H20 0.9500
C21 C22 1.414(5)
C21 C28 1.523(5)
C22 C23 1.432(5)
C22 H22 0.9500
C23 C24 1.414(5)
C23 C31 1.518(5)
C24 H24 0.9500
C25 C27 1.517(6)
C25 C26 1.527(6)
C25 H25 1.0000
C26 H26A 0.9800
C26 H26B 0.9800
C26 H26C 0.9800
C27 H27A 0.9800
C27 H27B 0.9800
C27 H27C 0.9800
C28 C30 1.514(5)
C28 C29 1.531(5)
C28 H28 1.0000
C29 H29A 0.9800
C29 H29B 0.9800
C29 H29C 0.9800
C30 H30A 0.9800
C30 H30B 0.9800
C30 H30C 0.9800
C31 C33 1.524(5)
C31 C32 1.534(6)
C31 H31 1.0000
C32 H32A 0.9800
C32 H32B 0.9800
C32 H32C 0.9800
C33 H33A 0.9800
C33 H33B 0.9800
C33 H33C 0.9800
C34 C39 1.405(5)
C34 C35 1.421(5)
C34 C40 1.526(5)
C35 C36 1.405(5)
C35 H35 0.9500
C36 C37 1.436(6)
C36 C43 1.528(5)
C37 C38 1.398(5)
C37 H37 0.9500
C38 C39 1.440(5)
C38 C46 1.518(5)
C39 H39 0.9500
C40 C41 1.527(5)
C40 C42 1.530(5)
C40 H40 1.0000
C41 H41A 0.9800
C41 H41B 0.9800
C41 H41C 0.9800
C42 H42A 0.9800
C42 H42B 0.9800
C42 H42C 0.9800
C43 C44 1.528(6)
C43 C45 1.535(6)
C43 H43 1.0000
C44 H44A 0.9800
C44 H44B 0.9800
C44 H44C 0.9800
C45 H45A 0.9800
C45 H45B 0.9800
C45 H45C 0.9800
C46 C47 1.527(5)
C46 C48 1.530(5)
C46 H46 1.0000
C47 H47A 0.9800
C47 H47B 0.9800
C47 H47C 0.9800
C48 H48A 0.9800
C48 H48B 0.9800
C48 H48C 0.9800
C49 C54 1.394(6)
C49 C50 1.429(6)
C49 C55 1.515(6)
C50 C51 1.410(5)
C50 H50 0.9500
C51 C52 1.420(6)
C51 C58 1.506(6)
C52 C53 1.410(7)
C52 H52 0.9500
C53 C54 1.424(6)
C53 C61A 1.542(10)
C53 C61B 1.545(14)
C54 H54 0.9500
C55 C57 1.528(6)
C55 C56 1.531(6)
C55 H55 1.0000
C56 H56A 0.9800
C56 H56B 0.9800
C56 H56C 0.9800
C57 H57A 0.9800
C57 H57B 0.9800
C57 H57C 0.9800
C58 C60 1.535(6)
C58 C59 1.539(6)
C58 H58 1.0000
C59 H59A 0.9800
C59 H59B 0.9800
C59 H59C 0.9800
C60 H60A 0.9800
C60 H60B 0.9800
C60 H60C 0.9800
C61A C63A 1.512(11)
C61A C62A 1.525(11)
C61A H61A 1.0000
C62A H62A 0.9800
C62A H62B 0.9800
C62A H62C 0.9800
C63A H63A 0.9800
C63A H63B 0.9800
C63A H63C 0.9800
C61B C62B 1.530(15)
C61B C63B 1.541(17)
C61B H61B 1.0000
C62B H62D 0.9800
C62B H62E 0.9800
C62B H62F 0.9800
C63B H63D 0.9800
C63B H63E 0.9800
C63B H63F 0.9800
Cl1 C64 1.793(7)
Cl2 C64 1.756(7)
Cl3 C64 1.730(7)
C64 H64 1.0000
C65 C66 1.46(2)
C65 H65A 0.9800
C65 H65B 0.9800
C65 H65C 0.9800
C66 O10 1.42(2)
C66 H66A 0.9900
C66 H66B 0.9900
O10 C67 1.33(2)
C67 C68 1.59(3)
C67 H67A 0.9900
C67 H67B 0.9900
C68 H68A 0.9800
C68 H68B 0.9800
C68 H68C 0.9800

loop_
_geom_torsion_atom_site_label_1
_geom_torsion_atom_site_label_2
_geom_torsion_atom_site_label_3
_geom_torsion_atom_site_label_4
_geom_torsion
O2 Ru1 O1 C1 15.4(2)
N3 Ru1 O1 C1 -71.4(2)
C21 Ru1 O1 C1 91.2(3)
C19 Ru1 O1 C1 145.1(2)
C20 Ru1 O1 C1 111.0(2)
C22 Ru1 O1 C1 170.9(6)
C24 Ru1 O1 C1 -178.5(2)
C23 Ru1 O1 C1 -155.8(2)
O1 Ru1 O2 C2 -12.9(2)
N3 Ru1 O2 C2 69.6(2)
C21 Ru1 O2 C2 -155.6(2)
C19 Ru1 O2 C2 -92.2(3)
C20 Ru1 O2 C2 -118.2(2)
C22 Ru1 O2 C2 171.7(2)
C24 Ru1 O2 C2 -105.2(5)
C23 Ru1 O2 C2 155.5(3)
O5 Ru2 O4 C7 18.0(3)
N1 Ru2 O4 C7 -68.2(3)
C36 Ru2 O4 C7 168.1(3)
C35 Ru2 O4 C7 -161.0(3)
C39 Ru2 O4 C7 110.3(5)
C37 Ru2 O4 C7 130.1(3)
C38 Ru2 O4 C7 104.4(3)
C34 Ru2 O4 C7 -148.0(3)
O4 Ru2 O5 C8 -17.8(2)
N1 Ru2 O5 C8 66.0(2)
C36 Ru2 O5 C8 -88.3(3)
C35 Ru2 O5 C8 157.5(6)
C39 Ru2 O5 C8 179.5(2)
C37 Ru2 O5 C8 -109.7(3)
C38 Ru2 O5 C8 -142.6(3)
C34 Ru2 O5 C8 152.9(2)
O8 Ru3 O7 C13 17.9(3)
N2 Ru3 O7 C13 -72.0(3)
C53 Ru3 O7 C13 163.8(3)
C52 Ru3 O7 C13 -164.7(3)
C50 Ru3 O7 C13 113.8(5)
C54 Ru3 O7 C13 126.3(3)
C49 Ru3 O7 C13 101.9(3)
C51 Ru3 O7 C13 -150.3(3)
O7 Ru3 O8 C14 -14.6(2)
N2 Ru3 O8 C14 67.3(3)
C53 Ru3 O8 C14 -85.6(3)
C50 Ru3 O8 C14 -178.8(2)
C54 Ru3 O8 C14 -108.0(3)
C49 Ru3 O8 C14 -141.7(3)
C51 Ru3 O8 C14 156.5(2)
O4 Ru2 N1 C2 143.3(3)
O5 Ru2 N1 C2 64.4(3)
C36 Ru2 N1 C2 -131.5(3)
C35 Ru2 N1 C2 -104.2(3)
C39 Ru2 N1 C2 -36.2(3)
C37 Ru2 N1 C2 -128.3(4)
C38 Ru2 N1 C2 -24.0(4)
C34 Ru2 N1 C2 -66.6(3)
O4 Ru2 N1 C3 -44.6(3)
O5 Ru2 N1 C3 -123.5(3)
C36 Ru2 N1 C3 40.6(3)
C35 Ru2 N1 C3 67.9(3)
C39 Ru2 N1 C3 135.9(3)
C37 Ru2 N1 C3 43.8(5)
C38 Ru2 N1 C3 148.1(3)
C34 Ru2 N1 C3 105.5(3)
O7 Ru3 N2 C8 141.0(3)
O8 Ru3 N2 C8 62.3(3)
C53 Ru3 N2 C8 -136.5(3)
C52 Ru3 N2 C8 -109.1(3)
C50 Ru3 N2 C8 -40.7(4)
C54 Ru3 N2 C8 -131.8(4)
C49 Ru3 N2 C8 -29.0(5)
C51 Ru3 N2 C8 -71.4(3)
O7 Ru3 N2 C9 -46.1(3)
O8 Ru3 N2 C9 -124.7(3)
C53 Ru3 N2 C9 36.4(3)
C52 Ru3 N2 C9 63.9(3)
C50 Ru3 N2 C9 132.3(3)
C54 Ru3 N2 C9 41.2(6)
C49 Ru3 N2 C9 144.0(3)
C51 Ru3 N2 C9 101.6(3)
O1 Ru1 N3 C14 138.7(3)
O2 Ru1 N3 C14 59.1(3)
C21 Ru1 N3 C14 -26.1(4)
C19 Ru1 N3 C14 -144.6(3)
C22 Ru1 N3 C14 -50.8(3)
C24 Ru1 N3 C14 -122.2(3)
C23 Ru1 N3 C14 -87.7(3)
O1 Ru1 N3 C15 -35.0(3)
O2 Ru1 N3 C15 -114.6(3)
C21 Ru1 N3 C15 160.2(3)
C19 Ru1 N3 C15 41.7(4)
C22 Ru1 N3 C15 135.5(3)
C24 Ru1 N3 C15 64.1(3)
C23 Ru1 N3 C15 98.6(3)
Ru1 O1 C1 C5 165.7(3)
Ru1 O1 C1 C2 -15.7(4)
Ru1 O2 C2 N1 -174.1(3)
Ru1 O2 C2 C1 8.6(4)
C3 N1 C2 O2 177.7(3)
Ru2 N1 C2 O2 -10.2(5)
C3 N1 C2 C1 -5.1(5)
Ru2 N1 C2 C1 167.0(2)
O1 C1 C2 O2 4.9(5)
C5 C1 C2 O2 -176.5(3)
O1 C1 C2 N1 -172.5(3)
C5 C1 C2 N1 6.2(5)
C2 N1 C3 C4 1.8(5)
Ru2 N1 C3 C4 -170.6(3)
N1 C3 C4 C5 0.6(6)
O1 C1 C5 C4 174.8(3)
C2 C1 C5 C4 -3.7(5)
O1 C1 C5 C6 -5.4(6)
C2 C1 C5 C6 176.1(3)
C3 C4 C5 C1 0.5(6)
C3 C4 C5 C6 -179.3(4)
C1 C5 C6 O3 -177.9(4)
C4 C5 C6 O3 1.9(6)
Ru2 O4 C7 C11 167.8(3)
Ru2 O4 C7 C8 -15.7(4)
Ru2 O5 C8 N2 -166.0(3)
Ru2 O5 C8 C7 15.2(4)
C9 N2 C8 O5 -178.6(4)
Ru3 N2 C8 O5 -5.9(6)
C9 N2 C8 C7 0.1(6)
Ru3 N2 C8 C7 172.8(3)
O4 C7 C8 O5 -0.1(5)
C11 C7 C8 O5 176.7(4)
O4 C7 C8 N2 -178.8(3)
C11 C7 C8 N2 -2.1(6)
C8 N2 C9 C10 1.5(6)
Ru3 N2 C9 C10 -172.3(4)
N2 C9 C10 C11 -1.1(7)
O4 C7 C11 C10 178.9(4)
C8 C7 C11 C10 2.4(6)
O4 C7 C11 C12 -1.0(7)
C8 C7 C11 C12 -177.4(4)
C9 C10 C11 C7 -0.9(7)
C9 C10 C11 C12 178.9(5)
C7 C11 C12 O6 172.2(5)
C10 C11 C12 O6 -7.6(8)
Ru3 O7 C13 C17 159.1(4)
Ru3 O7 C13 C14 -18.6(4)
Ru3 O8 C14 N3 -170.2(3)
Ru3 O8 C14 C13 9.4(4)
C15 N3 C14 O8 178.3(3)
Ru1 N3 C14 O8 4.7(5)
C15 N3 C14 C13 -1.4(5)
Ru1 N3 C14 C13 -175.0(3)
O7 C13 C14 O8 6.1(5)
C17 C13 C14 O8 -171.8(4)
O7 C13 C14 N3 -174.3(4)
C17 C13 C14 N3 7.9(6)
C14 N3 C15 C16 -4.1(6)
Ru1 N3 C15 C16 169.9(3)
N3 C15 C16 C17 3.1(7)
O7 C13 C17 C16 173.7(4)
C14 C13 C17 C16 -8.7(6)
O7 C13 C17 C18 -10.7(7)
C14 C13 C17 C18 166.9(4)
C15 C16 C17 C13 3.5(7)
C15 C16 C17 C18 -172.0(5)
C13 C17 C18 O9 -172.1(5)
C16 C17 C18 O9 3.2(8)
O1 Ru1 C19 C20 -119.4(2)
O2 Ru1 C19 C20 -44.6(3)
N3 Ru1 C19 C20 166.1(2)
C21 Ru1 C19 C20 28.0(2)
C22 Ru1 C19 C20 65.2(2)
C24 Ru1 C19 C20 130.5(3)
C23 Ru1 C19 C20 102.4(2)
O1 Ru1 C19 C24 110.1(2)
O2 Ru1 C19 C24 -175.09(19)
N3 Ru1 C19 C24 35.7(3)
C21 Ru1 C19 C24 -102.5(2)
C20 Ru1 C19 C24 -130.5(3)
C22 Ru1 C19 C24 -65.3(2)
C23 Ru1 C19 C24 -28.0(2)
O1 Ru1 C19 C25 -3.5(3)
O2 Ru1 C19 C25 71.3(4)
N3 Ru1 C19 C25 -78.0(4)
C21 Ru1 C19 C25 143.9(4)
C20 Ru1 C19 C25 115.9(4)
C22 Ru1 C19 C25 -178.9(3)
C24 Ru1 C19 C25 -113.6(4)
C23 Ru1 C19 C25 -141.6(4)
C24 C19 C20 C21 3.2(5)
C25 C19 C20 C21 -172.3(3)
Ru1 C19 C20 C21 -51.8(3)
C24 C19 C20 Ru1 54.9(3)
C25 C19 C20 Ru1 -120.6(3)
O1 Ru1 C20 C19 65.2(2)
O2 Ru1 C20 C19 146.2(2)
C21 Ru1 C20 C19 -134.7(3)
C22 Ru1 C20 C19 -105.0(2)
C24 Ru1 C20 C19 -30.5(2)
C23 Ru1 C20 C19 -67.5(2)
O1 Ru1 C20 C21 -160.1(2)
O2 Ru1 C20 C21 -79.0(2)
C19 Ru1 C20 C21 134.7(3)
C22 Ru1 C20 C21 29.7(2)
C24 Ru1 C20 C21 104.2(2)
C23 Ru1 C20 C21 67.3(2)
C19 C20 C21 C22 -2.6(5)
Ru1 C20 C21 C22 -54.4(3)
C19 C20 C21 C28 172.1(3)
Ru1 C20 C21 C28 120.3(3)
C19 C20 C21 Ru1 51.8(3)
O1 Ru1 C21 C22 163.1(2)
O2 Ru1 C21 C22 -124.8(2)
N3 Ru1 C21 C22 -41.5(3)
C19 Ru1 C21 C22 103.6(2)
C20 Ru1 C21 C22 131.5(3)
C24 Ru1 C21 C22 65.8(2)
C23 Ru1 C21 C22 28.9(2)
O1 Ru1 C21 C20 31.6(3)
O2 Ru1 C21 C20 103.7(2)
N3 Ru1 C21 C20 -172.9(2)
C19 Ru1 C21 C20 -27.9(2)
C22 Ru1 C21 C20 -131.5(3)
C24 Ru1 C21 C20 -65.6(2)
C23 Ru1 C21 C20 -102.5(2)
O1 Ru1 C21 C28 -77.9(4)
O2 Ru1 C21 C28 -5.7(3)
N3 Ru1 C21 C28 77.6(4)
C19 Ru1 C21 C28 -137.4(3)
C20 Ru1 C21 C28 -109.5(4)
C22 Ru1 C21 C28 119.1(4)
C24 Ru1 C21 C28 -175.1(3)
C23 Ru1 C21 C28 148.0(3)
C20 C21 C22 C23 0.8(5)
C28 C21 C22 C23 -173.5(3)
Ru1 C21 C22 C23 -53.4(3)
C20 C21 C22 Ru1 54.2(3)
C28 C21 C22 Ru1 -120.0(3)
O1 Ru1 C22 C21 -93.0(7)
O2 Ru1 C22 C21 61.2(2)
N3 Ru1 C22 C21 151.0(2)
C19 Ru1 C22 C21 -67.0(2)
C20 Ru1 C22 C21 -29.9(2)
C24 Ru1 C22 C21 -104.2(2)
C23 Ru1 C22 C21 -133.2(3)
O1 Ru1 C22 C23 40.1(8)
O2 Ru1 C22 C23 -165.6(2)
N3 Ru1 C22 C23 -75.8(2)
C21 Ru1 C22 C23 133.2(3)
C19 Ru1 C22 C23 66.2(2)
C20 Ru1 C22 C23 103.2(2)
C24 Ru1 C22 C23 28.9(2)
C21 C22 C23 C24 0.4(5)
Ru1 C22 C23 C24 -52.7(3)
C21 C22 C23 C31 178.0(3)
Ru1 C22 C23 C31 124.9(3)
C21 C22 C23 Ru1 53.1(3)
O1 Ru1 C23 C24 -38.1(3)
O2 Ru1 C23 C24 157.6(2)
N3 Ru1 C23 C24 -118.3(2)
C21 Ru1 C23 C24 103.9(2)
C19 Ru1 C23 C24 28.4(2)
C20 Ru1 C23 C24 66.1(2)
C22 Ru1 C23 C24 132.6(3)
O1 Ru1 C23 C22 -170.72(19)
O2 Ru1 C23 C22 25.0(3)
N3 Ru1 C23 C22 109.1(2)
C21 Ru1 C23 C22 -28.7(2)
C19 Ru1 C23 C22 -104.1(2)
C20 Ru1 C23 C22 -66.5(2)
C24 Ru1 C23 C22 -132.6(3)
O1 Ru1 C23 C31 78.5(4)
O2 Ru1 C23 C31 -85.8(4)
N3 Ru1 C23 C31 -1.7(3)
C21 Ru1 C23 C31 -139.5(4)
C19 Ru1 C23 C31 145.1(4)
C20 Ru1 C23 C31 -177.3(4)
C22 Ru1 C23 C31 -110.8(4)
C24 Ru1 C23 C31 116.6(4)
C22 C23 C24 C19 0.2(5)
C31 C23 C24 C19 -177.3(3)
Ru1 C23 C24 C19 -52.3(3)
C22 C23 C24 Ru1 52.6(3)
C31 C23 C24 Ru1 -124.9(4)
C20 C19 C24 C23 -2.0(5)
C25 C19 C24 C23 173.6(3)
Ru1 C19 C24 C23 52.9(3)
C20 C19 C24 Ru1 -54.8(3)
C25 C19 C24 Ru1 120.8(3)
O1 Ru1 C24 C23 152.8(2)
O2 Ru1 C24 C23 -117.6(5)
N3 Ru1 C24 C23 67.9(2)
C21 Ru1 C24 C23 -66.4(2)
C19 Ru1 C24 C23 -134.1(3)
C20 Ru1 C24 C23 -103.8(2)
C22 Ru1 C24 C23 -29.3(2)
O1 Ru1 C24 C19 -73.1(2)
O2 Ru1 C24 C19 16.5(6)
N3 Ru1 C24 C19 -158.0(2)
C21 Ru1 C24 C19 67.8(2)
C20 Ru1 C24 C19 30.4(2)
C22 Ru1 C24 C19 104.8(2)
C23 Ru1 C24 C19 134.1(3)
C20 C19 C25 C27 20.1(5)
C24 C19 C25 C27 -155.4(4)
Ru1 C19 C25 C27 -68.2(4)
C20 C19 C25 C26 -103.7(4)
C24 C19 C25 C26 80.9(5)
Ru1 C19 C25 C26 168.1(3)
C22 C21 C28 C30 16.4(5)
C20 C21 C28 C30 -158.0(3)
Ru1 C21 C28 C30 -73.7(4)
C22 C21 C28 C29 -110.7(4)
C20 C21 C28 C29 74.9(4)
Ru1 C21 C28 C29 159.3(3)
C24 C23 C31 C33 17.7(5)
C22 C23 C31 C33 -159.8(4)
Ru1 C23 C31 C33 -73.0(5)
C24 C23 C31 C32 -106.1(4)
C22 C23 C31 C32 76.4(4)
Ru1 C23 C31 C32 163.2(3)
O4 Ru2 C34 C39 -152.0(2)
O5 Ru2 C34 C39 46.3(3)
N1 Ru2 C34 C39 130.4(2)
C36 Ru2 C34 C39 -103.9(2)
C35 Ru2 C34 C39 -132.2(3)
C37 Ru2 C34 C39 -65.8(2)
C38 Ru2 C34 C39 -29.3(2)
O4 Ru2 C34 C35 -19.8(4)
O5 Ru2 C34 C35 178.53(19)
N1 Ru2 C34 C35 -97.4(2)
C36 Ru2 C34 C35 28.3(2)
C39 Ru2 C34 C35 132.2(3)
C37 Ru2 C34 C35 66.4(2)
C38 Ru2 C34 C35 103.0(2)
O4 Ru2 C34 C40 95.7(4)
O5 Ru2 C34 C40 -66.0(4)
N1 Ru2 C34 C40 18.1(3)
C36 Ru2 C34 C40 143.8(4)
C35 Ru2 C34 C40 115.5(4)
C39 Ru2 C34 C40 -112.3(4)
C37 Ru2 C34 C40 -178.1(4)
C38 Ru2 C34 C40 -141.6(4)
C39 C34 C35 C36 -1.0(6)
C40 C34 C35 C36 -179.5(3)
Ru2 C34 C35 C36 -53.2(3)
C39 C34 C35 Ru2 52.2(3)
C40 C34 C35 Ru2 -126.3(3)
O4 Ru2 C35 C36 -56.8(2)
O5 Ru2 C35 C36 128.2(6)
N1 Ru2 C35 C36 -141.3(2)
C39 Ru2 C35 C36 104.9(2)
C37 Ru2 C35 C36 30.8(2)
C38 Ru2 C35 C36 67.2(2)
C34 Ru2 C35 C36 133.9(3)
O4 Ru2 C35 C34 169.3(2)
O5 Ru2 C35 C34 -5.7(8)
N1 Ru2 C35 C34 84.8(2)
C36 Ru2 C35 C34 -133.9(3)
C39 Ru2 C35 C34 -29.0(2)
C37 Ru2 C35 C34 -103.1(2)
C38 Ru2 C35 C34 -66.7(2)
C34 C35 C36 C37 -1.9(6)
Ru2 C35 C36 C37 -55.9(3)
C34 C35 C36 C43 176.8(4)
Ru2 C35 C36 C43 122.8(4)
C34 C35 C36 Ru2 54.0(3)
O4 Ru2 C36 C35 129.6(2)
O5 Ru2 C36 C35 -163.0(2)
N1 Ru2 C36 C35 48.1(3)
C39 Ru2 C36 C35 -64.9(2)
C37 Ru2 C36 C35 -130.2(3)
C38 Ru2 C36 C35 -102.6(2)
C34 Ru2 C36 C35 -28.3(2)
O4 Ru2 C36 C37 -100.2(2)
O5 Ru2 C36 C37 -32.8(3)
N1 Ru2 C36 C37 178.4(2)
C35 Ru2 C36 C37 130.2(3)
C39 Ru2 C36 C37 65.3(2)
C38 Ru2 C36 C37 27.6(2)
C34 Ru2 C36 C37 101.9(2)
O4 Ru2 C36 C43 12.4(3)
O5 Ru2 C36 C43 79.8(4)
N1 Ru2 C36 C43 -69.0(4)
C35 Ru2 C36 C43 -117.2(4)
C39 Ru2 C36 C43 178.0(4)
C37 Ru2 C36 C43 112.6(4)
C38 Ru2 C36 C43 140.2(4)
C34 Ru2 C36 C43 -145.5(4)
C35 C36 C37 C38 3.0(6)
C43 C36 C37 C38 -175.6(4)
Ru2 C36 C37 C38 -52.6(3)
C35 C36 C37 Ru2 55.6(3)
C43 C36 C37 Ru2 -123.0(4)
O4 Ru2 C37 C38 -143.9(2)
O5 Ru2 C37 C38 -63.9(2)
N1 Ru2 C37 C38 129.8(4)
C36 Ru2 C37 C38 134.2(3)
C35 Ru2 C37 C38 103.9(2)
C39 Ru2 C37 C38 30.0(2)
C34 Ru2 C37 C38 66.6(2)
O4 Ru2 C37 C36 81.9(2)
O5 Ru2 C37 C36 161.9(2)
N1 Ru2 C37 C36 -4.4(5)
C35 Ru2 C37 C36 -30.3(2)
C39 Ru2 C37 C36 -104.2(2)
C38 Ru2 C37 C36 -134.2(3)
C34 Ru2 C37 C36 -67.6(2)
C36 C37 C38 C39 -1.3(6)
Ru2 C37 C38 C39 -52.9(3)
C36 C37 C38 C46 175.6(3)
Ru2 C37 C38 C46 124.0(4)
C36 C37 C38 Ru2 51.6(3)
O4 Ru2 C38 C37 45.5(3)
O5 Ru2 C38 C37 124.0(2)
N1 Ru2 C38 C37 -149.9(3)
C36 Ru2 C38 C37 -28.6(2)
C35 Ru2 C38 C37 -65.9(2)
C39 Ru2 C38 C37 -131.7(3)
C34 Ru2 C38 C37 -103.2(2)
O4 Ru2 C38 C39 177.26(19)
O5 Ru2 C38 C39 -104.3(2)
N1 Ru2 C38 C39 -18.1(4)
C36 Ru2 C38 C39 103.1(2)
C35 Ru2 C38 C39 65.8(2)
C37 Ru2 C38 C39 131.7(3)
C34 Ru2 C38 C39 28.5(2)
O4 Ru2 C38 C46 -72.0(3)
O5 Ru2 C38 C46 6.4(3)
N1 Ru2 C38 C46 92.6(4)
C36 Ru2 C38 C46 -146.2(4)
C35 Ru2 C38 C46 176.5(3)
C39 Ru2 C38 C46 110.7(4)
C37 Ru2 C38 C46 -117.5(4)
C34 Ru2 C38 C46 139.2(4)
C35 C34 C39 C38 2.8(5)
C40 C34 C39 C38 -178.6(3)
Ru2 C34 C39 C38 54.8(3)
C35 C34 C39 Ru2 -52.0(3)
C40 C34 C39 Ru2 126.6(3)
C37 C38 C39 C34 -1.7(5)
C46 C38 C39 C34 -178.8(3)
Ru2 C38 C39 C34 -55.1(3)
C37 C38 C39 Ru2 53.5(3)
C46 C38 C39 Ru2 -123.6(3)
O4 Ru2 C39 C34 125.2(4)
O5 Ru2 C39 C34 -146.0(2)
N1 Ru2 C39 C34 -56.5(2)
C36 Ru2 C39 C34 66.2(2)
C35 Ru2 C39 C34 29.4(2)
C37 Ru2 C39 C34 103.9(2)
C38 Ru2 C39 C34 132.9(3)
O4 Ru2 C39 C38 -7.8(5)
O5 Ru2 C39 C38 81.0(2)
N1 Ru2 C39 C38 170.6(2)
C36 Ru2 C39 C38 -66.7(2)
C35 Ru2 C39 C38 -103.5(2)
C37 Ru2 C39 C38 -29.1(2)
C34 Ru2 C39 C38 -132.9(3)
C39 C34 C40 C41 -162.7(3)
C35 C34 C40 C41 15.8(5)
Ru2 C34 C40 C41 -74.2(4)
C39 C34 C40 C42 74.1(4)
C35 C34 C40 C42 -107.4(4)
Ru2 C34 C40 C42 162.5(3)
C35 C36 C43 C44 -19.7(6)
C37 C36 C43 C44 158.9(4)
Ru2 C36 C43 C44 70.8(5)
C35 C36 C43 C45 104.2(4)
C37 C36 C43 C45 -77.1(5)
Ru2 C36 C43 C45 -165.3(3)
C37 C38 C46 C47 -5.7(5)
C39 C38 C46 C47 171.3(3)
Ru2 C38 C46 C47 85.5(4)
C37 C38 C46 C48 117.3(4)
C39 C38 C46 C48 -65.8(4)
Ru2 C38 C46 C48 -151.6(3)
O7 Ru3 C49 C54 42.7(3)
O8 Ru3 C49 C54 120.0(2)
N2 Ru3 C49 C54 -149.7(3)
C53 Ru3 C49 C54 -28.2(3)
C52 Ru3 C49 C54 -65.8(3)
C50 Ru3 C49 C54 -132.2(4)
C51 Ru3 C49 C54 -103.2(3)
O7 Ru3 C49 C50 174.92(19)
O8 Ru3 C49 C50 -107.8(2)
N2 Ru3 C49 C50 -17.5(4)
C53 Ru3 C49 C50 104.0(3)
C52 Ru3 C49 C50 66.4(2)
C54 Ru3 C49 C50 132.2(4)
C51 Ru3 C49 C50 29.0(2)
O7 Ru3 C49 C55 -72.9(4)
O8 Ru3 C49 C55 4.3(4)
N2 Ru3 C49 C55 94.6(4)
C53 Ru3 C49 C55 -143.8(4)
C52 Ru3 C49 C55 178.6(4)
C50 Ru3 C49 C55 112.1(5)
C54 Ru3 C49 C55 -115.7(5)
C51 Ru3 C49 C55 141.1(4)
C54 C49 C50 C51 -1.7(6)
C55 C49 C50 C51 179.4(3)
Ru3 C49 C50 C51 -54.9(3)
C54 C49 C50 Ru3 53.2(3)
C55 C49 C50 Ru3 -125.7(3)
O7 Ru3 C50 C51 117.0(5)
O8 Ru3 C50 C51 -150.4(2)
N2 Ru3 C50 C51 -56.8(3)
C53 Ru3 C50 C51 66.3(3)
C52 Ru3 C50 C51 29.4(2)
C54 Ru3 C50 C51 103.5(3)
C49 Ru3 C50 C51 132.4(3)
O7 Ru3 C50 C49 -15.4(6)
O8 Ru3 C50 C49 77.2(2)
N2 Ru3 C50 C49 170.8(2)
C53 Ru3 C50 C49 -66.1(3)
C52 Ru3 C50 C49 -103.0(3)
C54 Ru3 C50 C49 -28.9(2)
C51 Ru3 C50 C49 -132.4(3)
C49 C50 C51 C52 2.2(6)
Ru3 C50 C51 C52 -52.4(3)
C49 C50 C51 C58 -177.1(3)
Ru3 C50 C51 C58 128.2(3)
C49 C50 C51 Ru3 54.6(3)
O7 Ru3 C51 C50 -154.3(2)
O8 Ru3 C51 C50 41.8(3)
N2 Ru3 C51 C50 129.9(2)
C53 Ru3 C51 C50 -104.1(3)
C52 Ru3 C51 C50 -132.1(4)
C54 Ru3 C51 C50 -66.0(2)
C49 Ru3 C51 C50 -29.4(2)
O7 Ru3 C51 C52 -22.2(4)
O8 Ru3 C51 C52 173.9(2)
N2 Ru3 C51 C52 -97.9(3)
C53 Ru3 C51 C52 28.1(3)
C50 Ru3 C51 C52 132.1(4)
C54 Ru3 C51 C52 66.1(3)
C49 Ru3 C51 C52 102.7(3)
O7 Ru3 C51 C58 94.0(4)
O8 Ru3 C51 C58 -69.9(4)
N2 Ru3 C51 C58 18.2(4)
C53 Ru3 C51 C58 144.2(4)
C52 Ru3 C51 C58 116.1(5)
C50 Ru3 C51 C58 -111.7(5)
C54 Ru3 C51 C58 -177.8(4)
C49 Ru3 C51 C58 -141.1(4)
C50 C51 C52 C53 0.2(6)
C58 C51 C52 C53 179.5(4)
Ru3 C51 C52 C53 -52.4(4)
C50 C51 C52 Ru3 52.6(3)
C58 C51 C52 Ru3 -128.1(4)
O7 Ru3 C52 C53 -58.3(3)
N2 Ru3 C52 C53 -141.4(3)
C50 Ru3 C52 C53 105.3(3)
C54 Ru3 C52 C53 31.1(3)
C49 Ru3 C52 C53 67.6(3)
C51 Ru3 C52 C53 134.4(4)
O7 Ru3 C52 C51 167.3(2)
N2 Ru3 C52 C51 84.1(2)
C53 Ru3 C52 C51 -134.4(4)
C50 Ru3 C52 C51 -29.2(2)
C54 Ru3 C52 C51 -103.3(3)
C49 Ru3 C52 C51 -66.8(3)
C51 C52 C53 C54 -3.0(6)
Ru3 C52 C53 C54 -56.1(3)
C51 C52 C53 C61A 173.9(5)
Ru3 C52 C53 C61A 120.8(4)
C51 C52 C53 C61B -177.2(8)
Ru3 C52 C53 C61B 129.7(9)
C51 C52 C53 Ru3 53.1(4)
O7 Ru3 C53 C52 127.1(3)
O8 Ru3 C53 C52 -164.9(2)
N2 Ru3 C53 C52 48.2(3)
C50 Ru3 C53 C52 -64.7(3)
C54 Ru3 C53 C52 -129.4(4)
C49 Ru3 C53 C52 -102.1(3)
C51 Ru3 C53 C52 -28.0(2)
O7 Ru3 C53 C54 -103.4(3)
O8 Ru3 C53 C54 -35.4(4)
N2 Ru3 C53 C54 177.6(2)
C52 Ru3 C53 C54 129.4(4)
C50 Ru3 C53 C54 64.7(3)
C49 Ru3 C53 C54 27.4(2)
C51 Ru3 C53 C54 101.4(3)
O7 Ru3 C53 C61A 24.0(6)
O8 Ru3 C53 C61A 92.0(6)
N2 Ru3 C53 C61A -55.0(6)
C52 Ru3 C53 C61A -103.1(6)
C50 Ru3 C53 C61A -167.9(6)
C54 Ru3 C53 C61A 127.4(7)
C49 Ru3 C53 C61A 154.8(6)
C51 Ru3 C53 C61A -131.1(6)
O7 Ru3 C53 C61B -9.9(8)
O8 Ru3 C53 C61B 58.1(9)
N2 Ru3 C53 C61B -88.9(8)
C52 Ru3 C53 C61B -137.0(9)
C50 Ru3 C53 C61B 158.2(8)
C54 Ru3 C53 C61B 93.5(8)
C49 Ru3 C53 C61B 120.9(8)
C51 Ru3 C53 C61B -165.1(8)
C50 C49 C54 C53 -1.3(6)
C55 C49 C54 C53 177.6(4)
Ru3 C49 C54 C53 51.6(3)
C50 C49 C54 Ru3 -52.9(3)
C55 C49 C54 Ru3 125.9(4)
C52 C53 C54 C49 3.6(6)
C61A C53 C54 C49 -172.5(5)
C61B C53 C54 C49 179.6(6)
Ru3 C53 C54 C49 -52.4(3)
C52 C53 C54 Ru3 56.0(3)
C61A C53 C54 Ru3 -120.1(6)
C61B C53 C54 Ru3 -128.0(5)
O7 Ru3 C54 C49 -146.8(2)
O8 Ru3 C54 C49 -66.6(3)
N2 Ru3 C54 C49 128.4(4)
C53 Ru3 C54 C49 134.8(4)
C52 Ru3 C54 C49 103.9(3)
C50 Ru3 C54 C49 29.6(2)
C51 Ru3 C54 C49 66.6(2)
O7 Ru3 C54 C53 78.4(3)
O8 Ru3 C54 C53 158.6(2)
N2 Ru3 C54 C53 -6.4(6)
C52 Ru3 C54 C53 -30.9(2)
C50 Ru3 C54 C53 -105.2(3)
C49 Ru3 C54 C53 -134.8(4)
C51 Ru3 C54 C53 -68.2(3)
C54 C49 C55 C57 -21.5(5)
C50 C49 C55 C57 157.4(4)
Ru3 C49 C55 C57 69.4(5)
C54 C49 C55 C56 102.2(5)
C50 C49 C55 C56 -79.0(5)
Ru3 C49 C55 C56 -167.0(3)
C50 C51 C58 C60 75.2(5)
C52 C51 C58 C60 -104.1(4)
Ru3 C51 C58 C60 164.2(3)
C50 C51 C58 C59 -162.1(4)
C52 C51 C58 C59 18.6(6)
Ru3 C51 C58 C59 -73.1(5)
C52 C53 C61A C63A -166.0(5)
C54 C53 C61A C63A 10.3(9)
C61B C53 C61A C63A 27.2(12)
Ru3 C53 C61A C63A -84.7(7)
C52 C53 C61A C62A 71.8(8)
C54 C53 C61A C62A -111.8(7)
C61B C53 C61A C62A -94.9(15)
Ru3 C53 C61A C62A 153.2(5)
C52 C53 C61B C62B -16.3(13)
C54 C53 C61B C62B 169.0(7)
C61A C53 C61B C62B 2.1(10)
Ru3 C53 C61B C62B 91.2(9)
C52 C53 C61B C63B 103.6(12)
C54 C53 C61B C63B -71.1(10)
C61A C53 C61B C63B 122.0(18)
Ru3 C53 C61B C63B -149.0(8)
C65 C66 O10 C67 179.2(14)
C66 O10 C67 C68 -179.3(15)
